data_4083043
loop_
_publ_author_name
'Friedberger, Tobias'
'Ziller, Joseph W.'
'Guan, Zhibin'

_publ_section_title
;
 Ruthenium(IV) Complexes for Ethylene Insertion Polymerization
;
_journal_issue 8
_journal_name_full Organometallics
_journal_page_first 1913
_journal_paper_doi 10.1021/om5001343
_journal_volume 33
_journal_year 2014
_chemical_formula_sum 'C25 H31 O6 P Ru S2'
_chemical_formula_weight 623.66
_chemical_name_systematic
; 
 ? 
;
_space_group_crystal_system orthorhombic
_space_group_IT_number 61
_space_group_name_Hall '-P 2ac 2ab'
_space_group_name_H-M_alt 'P b c a'
_symmetry_space_group_name_Hall '-P 2ac 2ab'
_symmetry_space_group_name_H-M 'P b c a'
_atom_sites_solution_hydrogens difmap
_atom_sites_solution_primary direct
_atom_sites_solution_secondary difmap
_audit_creation_method SHELXL-2013
_cell_angle_alpha 90
_cell_angle_beta 90
_cell_angle_gamma 90
_cell_formula_units_Z 8
_cell_length_a 12.9654(7)
_cell_length_b 17.2909(10)
_cell_length_c 22.5692(13)
_cell_measurement_reflns_used 9911
_cell_measurement_temperature 143(2)
_cell_measurement_theta_max 28.26
_cell_measurement_theta_min 2.52
_cell_volume 5059.6(5)
_computing_cell_refinement 'Bruker SAINT'
_computing_data_collection 'Bruker APEX2'
_computing_data_reduction 'Bruker SAINT'
_computing_molecular_graphics 'Bruker SHELXTL'
_computing_publication_material 'Bruker SHELXTL'
_computing_structure_refinement 'SHELXL-2013 (Sheldrick, 2013)'
_computing_structure_solution 'SHELXS-97 (Sheldrick, 2008)'
_diffrn_ambient_temperature 143(2)
_diffrn_measured_fraction_theta_full 1.000
_diffrn_measured_fraction_theta_max 0.976
_diffrn_measurement_device_type 'Bruker APEX-II CCD'
_diffrn_measurement_method '\f and \w scans'
_diffrn_radiation_type MoK\a
_diffrn_radiation_wavelength 0.71073
_diffrn_reflns_av_R_equivalents 0.0239
_diffrn_reflns_av_unetI/netI 0.0131
_diffrn_reflns_Laue_measured_fraction_full 1.000
_diffrn_reflns_Laue_measured_fraction_max 0.976
_diffrn_reflns_limit_h_max 17
_diffrn_reflns_limit_h_min -16
_diffrn_reflns_limit_k_max 22
_diffrn_reflns_limit_k_min -22
_diffrn_reflns_limit_l_max 30
_diffrn_reflns_limit_l_min -29
_diffrn_reflns_number 55722
_diffrn_reflns_point_group_measured_fraction_full 1.000
_diffrn_reflns_point_group_measured_fraction_max 0.976
_diffrn_reflns_theta_full 25.500
_diffrn_reflns_theta_max 28.304
_diffrn_reflns_theta_min 1.805
_exptl_absorpt_coefficient_mu 0.888
_exptl_absorpt_correction_T_max 0.8934
_exptl_absorpt_correction_T_min 0.7777
_exptl_absorpt_correction_type numerical
_exptl_absorpt_process_details 'Bruker SADABS'
_exptl_crystal_colour bronze
_exptl_crystal_density_diffrn 1.637
_exptl_crystal_density_meas ?
_exptl_crystal_density_method not_measured
_exptl_crystal_description rhombic
_exptl_crystal_F_000 2560
_exptl_crystal_size_max 0.376
_exptl_crystal_size_mid 0.300
_exptl_crystal_size_min 0.242
_refine_diff_density_max 0.599
_refine_diff_density_min -0.386
_refine_diff_density_rms 0.061
_refine_ls_extinction_method none
_refine_ls_goodness_of_fit_ref 1.052
_refine_ls_hydrogen_treatment refall
_refine_ls_matrix_type full
_refine_ls_number_parameters 440
_refine_ls_number_reflns 6136
_refine_ls_number_restraints 0
_refine_ls_restrained_S_all 1.052
_refine_ls_R_factor_all 0.0253
_refine_ls_R_factor_gt 0.0220
_refine_ls_shift/su_max 0.002
_refine_ls_shift/su_mean 0.000
_refine_ls_structure_factor_coef Fsqd
_refine_ls_weighting_details
; 
 w=1/[\s^2^(Fo^2^)+(0.0284P)^2^+3.8224P] 
 where P=(Fo^2^+2Fc^2^)/3 
;
_refine_ls_weighting_scheme calc
_refine_ls_wR_factor_gt 0.0555
_refine_ls_wR_factor_ref 0.0573
_reflns_Friedel_coverage 0.000
_reflns_number_gt 5610
_reflns_number_total 6136
_reflns_threshold_expression 'I > 2\s(I)'
_cod_data_source_file om5001343_si_002.cif
_cod_data_source_block zg63
_cod_depositor_comments
;Adding full bibliography for 4083043--4083045.cif.

The following automatic conversions were performed:

'_exptl_crystal_density_meas' value 'not_measured' was changed to '?'
- the value is perceived as not measured.

Automatic conversion script
Id: cif_fix_values 3008 2015-01-20 13:52:24Z robertas 
;
_cod_database_code 4083043
_shelx_space_group_comment
; 
The symmetry employed for this shelxl refinement is uniquely defined 
by the following loop, which should always be used as a source of 
symmetry information in preference to the above space-group names. 
They are only intended as comments. 
;
_shelx_estimated_absorpt_t_min 0.731
_shelx_estimated_absorpt_t_max 0.814
_shelxl_version_number 2013-2

loop_
_space_group_symop_operation_xyz
'x, y, z'
'-x+1/2, -y, z+1/2'
'-x, y+1/2, -z+1/2'
'x+1/2, -y+1/2, -z'
'-x, -y, -z'
'x-1/2, y, -z-1/2'
'x, -y-1/2, z-1/2'
'-x-1/2, y-1/2, z'

loop_
_atom_site_label
_atom_site_type_symbol
_atom_site_fract_x
_atom_site_fract_y
_atom_site_fract_z
_atom_site_U_iso_or_equiv
_atom_site_adp_type
_atom_site_occupancy
_atom_site_site_symmetry_order
_atom_site_calc_flag
Ru1 Ru 0.85400(2) 0.20180(2) 0.38464(2) 0.01489(4) Uani 1 1 d
P1 P 1.02429(3) 0.17977(2) 0.42175(2) 0.01562(8) Uani 1 1 d
S1 S 0.91253(3) 0.33120(2) 0.48589(2) 0.01951(8) Uani 1 1 d
S2 S 0.92958(3) 0.03687(2) 0.34019(2) 0.01783(8) Uani 1 1 d
O1 O 0.92789(9) 0.01041(7) 0.40082(5) 0.0238(2) Uani 1 1 d
O2 O 0.91116(9) -0.02074(7) 0.29543(5) 0.0236(2) Uani 1 1 d
O3 O 0.85829(8) 0.10395(6) 0.32993(5) 0.0177(2) Uani 1 1 d
O4 O 0.92094(10) 0.27640(7) 0.53404(5) 0.0254(3) Uani 1 1 d
O5 O 0.88040(10) 0.40785(7) 0.50282(5) 0.0261(3) Uani 1 1 d
O6 O 0.84384(9) 0.30246(6) 0.43742(5) 0.0199(2) Uani 1 1 d
C1 C 1.08656(12) 0.27612(9) 0.42482(7) 0.0179(3) Uani 1 1 d
C2 C 1.17912(14) 0.29238(9) 0.39622(7) 0.0207(3) Uani 1 1 d
C3 C 1.22629(13) 0.36500(10) 0.39738(7) 0.0232(3) Uani 1 1 d
C4 C 1.17542(14) 0.42498(10) 0.42564(8) 0.0243(3) Uani 1 1 d
C5 C 1.08014(14) 0.41226(9) 0.45177(7) 0.0226(3) Uani 1 1 d
C6 C 1.03589(12) 0.33901(9) 0.45238(7) 0.0184(3) Uani 1 1 d
C7 C 1.33149(15) 0.37461(12) 0.37010(10) 0.0314(4) Uani 1 1 d
C8 C 1.10337(12) 0.12000(9) 0.37241(7) 0.0171(3) Uani 1 1 d
C9 C 1.21126(12) 0.12030(9) 0.37520(7) 0.0192(3) Uani 1 1 d
C10 C 1.27165(12) 0.08369(9) 0.33234(7) 0.0206(3) Uani 1 1 d
C11 C 1.22258(13) 0.04464(10) 0.28634(8) 0.0221(3) Uani 1 1 d
C12 C 1.11628(13) 0.03635(9) 0.28646(7) 0.0207(3) Uani 1 1 d
C13 C 1.05725(12) 0.07167(9) 0.32993(7) 0.0175(3) Uani 1 1 d
C14 C 1.38739(14) 0.08772(12) 0.33584(9) 0.0276(4) Uani 1 1 d
C15 C 1.05153(14) 0.13539(10) 0.49317(7) 0.0227(3) Uani 1 1 d
C16 C 0.94768(13) 0.25077(10) 0.31098(7) 0.0203(3) Uani 1 1 d
C17 C 0.85347(13) 0.29168(9) 0.31148(7) 0.0217(3) Uani 1 1 d
C18 C 0.85032(16) 0.37676(10) 0.32520(9) 0.0280(4) Uani 1 1 d
C19 C 0.76376(13) 0.24727(10) 0.30499(7) 0.0218(3) Uani 1 1 d
C20 C 0.65453(14) 0.27569(12) 0.31457(9) 0.0299(4) Uani 1 1 d
C21 C 0.60554(14) 0.21552(11) 0.35463(9) 0.0295(4) Uani 1 1 d
C22 C 0.68123(13) 0.20572(10) 0.40531(8) 0.0243(3) Uani 1 1 d
C23 C 0.72083(13) 0.13520(10) 0.42615(8) 0.0238(3) Uani 1 1 d
C24 C 0.68321(15) 0.05869(11) 0.40255(9) 0.0281(4) Uani 1 1 d
C25 C 0.80503(14) 0.14000(10) 0.46542(7) 0.0229(3) Uani 1 1 d
H2A H 1.2118(15) 0.2559(12) 0.3750(8) 0.020(5) Uiso 1 1 d
H4A H 1.2083(16) 0.4739(13) 0.4293(9) 0.030(5) Uiso 1 1 d
H5A H 1.0448(16) 0.4531(12) 0.4690(9) 0.023(5) Uiso 1 1 d
H7A H 1.361(2) 0.4235(18) 0.3793(12) 0.055(8) Uiso 1 1 d
H7B H 1.328(2) 0.3716(15) 0.3287(13) 0.053(7) Uiso 1 1 d
H7C H 1.378(2) 0.3328(19) 0.3826(12) 0.061(8) Uiso 1 1 d
H9A H 1.2424(15) 0.1429(12) 0.4067(9) 0.020(5) Uiso 1 1 d
H11A H 1.2610(15) 0.0219(11) 0.2574(9) 0.024(5) Uiso 1 1 d
H12A H 1.0819(15) 0.0079(12) 0.2580(9) 0.024(5) Uiso 1 1 d
H14A H 1.417(2) 0.0392(16) 0.3275(11) 0.052(7) Uiso 1 1 d
H14B H 1.4096(19) 0.0973(14) 0.3726(12) 0.041(6) Uiso 1 1 d
H14C H 1.411(2) 0.1228(17) 0.3101(13) 0.068(9) Uiso 1 1 d
H15A H 1.1221(16) 0.1337(11) 0.4992(8) 0.019(5) Uiso 1 1 d
H15B H 1.0268(17) 0.0817(13) 0.4920(10) 0.034(6) Uiso 1 1 d
H15C H 1.0217(17) 0.1627(13) 0.5231(10) 0.033(6) Uiso 1 1 d
H16A H 1.0090(14) 0.2814(10) 0.3178(8) 0.014(4) Uiso 1 1 d
H16B H 0.9542(14) 0.2078(10) 0.2874(8) 0.013(4) Uiso 1 1 d
H18A H 0.8324(18) 0.4018(15) 0.2913(12) 0.045(7) Uiso 1 1 d
H18B H 0.9164(18) 0.3923(13) 0.3373(10) 0.037(6) Uiso 1 1 d
H18C H 0.7990(19) 0.3896(14) 0.3538(11) 0.042(6) Uiso 1 1 d
H19A H 0.7677(15) 0.2029(11) 0.2856(9) 0.021(5) Uiso 1 1 d
H20A H 0.6536(15) 0.3238(13) 0.3331(9) 0.027(5) Uiso 1 1 d
H20B H 0.6199(18) 0.2780(13) 0.2787(11) 0.038(6) Uiso 1 1 d
H21A H 0.5974(18) 0.1665(14) 0.3330(10) 0.035(6) Uiso 1 1 d
H21B H 0.5424(19) 0.2321(14) 0.3707(11) 0.041(6) Uiso 1 1 d
H22A H 0.6884(15) 0.2478(12) 0.4296(9) 0.023(5) Uiso 1 1 d
H24A H 0.6148(18) 0.0518(13) 0.4187(10) 0.034(6) Uiso 1 1 d
H24B H 0.7257(18) 0.0200(14) 0.4162(10) 0.036(6) Uiso 1 1 d
H24C H 0.6781(18) 0.0566(13) 0.3597(11) 0.036(6) Uiso 1 1 d
H25A H 0.8397(15) 0.0937(12) 0.4745(9) 0.024(5) Uiso 1 1 d
H25B H 0.8082(17) 0.1802(13) 0.4923(9) 0.028(5) Uiso 1 1 d

loop_
_atom_site_aniso_label
_atom_site_aniso_U_11
_atom_site_aniso_U_22
_atom_site_aniso_U_33
_atom_site_aniso_U_23
_atom_site_aniso_U_13
_atom_site_aniso_U_12
Ru1 0.01617(7) 0.01314(7) 0.01535(7) -0.00122(4) 0.00095(4) -0.00041(4)
P1 0.01829(18) 0.01317(17) 0.01540(18) -0.00120(14) -0.00047(14) -0.00040(14)
S1 0.02512(19) 0.01556(18) 0.01784(18) -0.00369(14) 0.00104(15) 0.00004(14)
S2 0.01885(18) 0.01390(17) 0.02073(19) -0.00224(13) -0.00143(14) -0.00048(14)
O1 0.0263(6) 0.0202(6) 0.0248(6) 0.0038(5) -0.0001(5) -0.0013(5)
O2 0.0235(6) 0.0176(5) 0.0298(6) -0.0077(5) -0.0042(5) 0.0001(4)
O3 0.0187(5) 0.0159(5) 0.0186(5) -0.0036(4) -0.0014(4) 0.0010(4)
O4 0.0349(7) 0.0229(6) 0.0183(6) -0.0007(5) 0.0017(5) -0.0011(5)
O5 0.0322(6) 0.0186(6) 0.0274(6) -0.0083(5) 0.0021(5) 0.0024(5)
O6 0.0225(6) 0.0163(5) 0.0208(6) -0.0043(4) 0.0001(4) 0.0009(4)
C1 0.0220(7) 0.0148(7) 0.0168(7) -0.0005(6) -0.0036(6) -0.0017(6)
C2 0.0239(8) 0.0183(8) 0.0200(8) 0.0005(6) -0.0019(6) -0.0008(6)
C3 0.0255(8) 0.0229(8) 0.0211(8) 0.0055(6) -0.0047(6) -0.0046(7)
C4 0.0313(9) 0.0156(7) 0.0259(8) 0.0039(6) -0.0065(7) -0.0056(7)
C5 0.0305(9) 0.0153(7) 0.0220(8) -0.0010(6) -0.0053(7) -0.0008(6)
C6 0.0222(7) 0.0171(7) 0.0158(7) -0.0004(6) -0.0027(6) -0.0010(6)
C7 0.0288(9) 0.0275(10) 0.0378(11) 0.0077(8) 0.0021(8) -0.0073(8)
C8 0.0203(7) 0.0137(7) 0.0174(7) -0.0006(5) 0.0000(6) 0.0009(6)
C9 0.0214(8) 0.0171(7) 0.0193(7) -0.0008(6) -0.0027(6) -0.0011(6)
C10 0.0189(7) 0.0189(7) 0.0239(8) 0.0021(6) 0.0012(6) 0.0007(6)
C11 0.0233(8) 0.0211(8) 0.0219(8) -0.0024(6) 0.0037(6) 0.0017(6)
C12 0.0248(8) 0.0175(7) 0.0198(8) -0.0031(6) -0.0021(6) 0.0001(6)
C13 0.0180(7) 0.0148(7) 0.0198(7) -0.0006(6) -0.0017(6) 0.0009(6)
C14 0.0204(8) 0.0338(10) 0.0285(10) -0.0027(8) 0.0025(7) -0.0022(7)
C15 0.0288(9) 0.0209(8) 0.0184(8) 0.0002(6) -0.0021(7) 0.0003(7)
C16 0.0233(8) 0.0212(8) 0.0164(7) 0.0019(6) 0.0009(6) -0.0025(6)
C17 0.0286(9) 0.0197(8) 0.0168(8) 0.0030(6) -0.0026(6) -0.0003(6)
C18 0.0373(10) 0.0175(8) 0.0292(9) 0.0045(7) -0.0048(8) -0.0003(7)
C19 0.0243(8) 0.0202(8) 0.0210(8) -0.0004(6) -0.0038(6) 0.0025(6)
C20 0.0248(9) 0.0284(9) 0.0364(10) -0.0027(8) -0.0075(8) 0.0063(7)
C21 0.0176(8) 0.0310(9) 0.0400(11) -0.0073(8) -0.0013(7) 0.0008(7)
C22 0.0190(8) 0.0250(8) 0.0291(9) -0.0071(7) 0.0057(7) -0.0030(6)
C23 0.0226(8) 0.0240(8) 0.0246(8) -0.0022(6) 0.0088(6) -0.0056(6)
C24 0.0264(9) 0.0237(9) 0.0343(10) -0.0045(7) 0.0057(8) -0.0089(7)
C25 0.0276(8) 0.0207(8) 0.0205(8) -0.0008(6) 0.0066(6) -0.0044(7)

loop_
_atom_type_symbol
_atom_type_description
_atom_type_scat_dispersion_real
_atom_type_scat_dispersion_imag
_atom_type_scat_source
C C 0.0033 0.0016 'International Tables Vol C Tables 4.2.6.8 and 6.1.1.4'
H H 0.0000 0.0000 'International Tables Vol C Tables 4.2.6.8 and 6.1.1.4'
O O 0.0106 0.0060 'International Tables Vol C Tables 4.2.6.8 and 6.1.1.4'
P P 0.1023 0.0942 'International Tables Vol C Tables 4.2.6.8 and 6.1.1.4'
S S 0.1246 0.1234 'International Tables Vol C Tables 4.2.6.8 and 6.1.1.4'
Ru Ru -1.2594 0.8363 'International Tables Vol C Tables 4.2.6.8 and 6.1.1.4'

loop_
_geom_angle_atom_site_label_1
_geom_angle_atom_site_label_2
_geom_angle_atom_site_label_3
_geom_angle
O3 Ru1 O6 177.31(4)
O3 Ru1 C25 95.94(5)
O6 Ru1 C25 85.13(6)
O3 Ru1 C16 81.52(5)
O6 Ru1 C16 98.15(5)
C25 Ru1 C16 163.38(6)
O3 Ru1 C17 97.14(5)
O6 Ru1 C17 81.13(5)
C25 Ru1 C17 158.86(6)
C16 Ru1 C17 36.60(6)
O3 Ru1 C23 81.62(5)
O6 Ru1 C23 97.89(5)
C25 Ru1 C23 36.58(6)
C16 Ru1 C23 155.96(6)
C17 Ru1 C23 130.09(6)
O3 Ru1 C19 80.08(5)
O6 Ru1 C19 97.37(5)
C25 Ru1 C19 132.03(6)
C16 Ru1 C19 63.95(6)
C17 Ru1 C19 35.86(6)
C23 Ru1 C19 96.29(6)
O3 Ru1 C22 99.79(5)
O6 Ru1 C22 78.45(5)
C25 Ru1 C22 64.17(7)
C16 Ru1 C22 132.44(6)
C17 Ru1 C22 97.19(6)
C23 Ru1 C22 35.82(6)
C19 Ru1 C22 69.45(6)
O3 Ru1 P1 93.05(3)
O6 Ru1 P1 89.50(3)
C25 Ru1 P1 84.22(5)
C16 Ru1 P1 79.54(4)
C17 Ru1 P1 111.52(4)
C23 Ru1 P1 118.38(5)
C19 Ru1 P1 143.42(4)
C22 Ru1 P1 146.79(5)
C15 P1 C8 101.06(8)
C15 P1 C1 105.16(8)
C8 P1 C1 106.62(7)
C15 P1 Ru1 123.81(6)
C8 P1 Ru1 113.17(5)
C1 P1 Ru1 105.79(5)
O5 S1 O4 115.18(7)
O5 S1 O6 109.11(7)
O4 S1 O6 112.14(7)
O5 S1 C6 107.67(8)
O4 S1 C6 107.59(7)
O6 S1 C6 104.49(7)
O2 S2 O1 116.35(7)
O2 S2 O3 108.93(7)
O1 S2 O3 112.45(7)
O2 S2 C13 107.32(7)
O1 S2 C13 104.19(7)
O3 S2 C13 106.97(7)
S2 O3 Ru1 123.32(6)
S1 O6 Ru1 130.46(7)
C2 C1 C6 116.69(14)
C2 C1 P1 122.70(12)
C6 C1 P1 120.35(12)
C1 C2 C3 123.40(16)
C4 C3 C2 118.26(16)
C4 C3 C7 122.49(16)
C2 C3 C7 119.21(16)
C3 C4 C5 120.10(15)
C4 C5 C6 121.09(16)
C5 C6 C1 120.28(15)
C5 C6 S1 116.45(12)
C1 C6 S1 123.20(12)
C9 C8 C13 117.26(14)
C9 C8 P1 121.96(12)
C13 C8 P1 120.78(12)
C10 C9 C8 121.82(15)
C11 C10 C9 118.70(15)
C11 C10 C14 121.17(15)
C9 C10 C14 120.13(15)
C12 C11 C10 120.22(15)
C11 C12 C13 120.33(15)
C12 C13 C8 120.66(14)
C12 C13 S2 117.22(12)
C8 C13 S2 120.60(12)
C17 C16 Ru1 73.29(9)
C19 C17 C16 116.29(15)
C19 C17 C18 122.34(16)
C16 C17 C18 121.02(16)
C19 C17 Ru1 72.74(9)
C16 C17 Ru1 70.11(9)
C18 C17 Ru1 121.37(12)
C17 C19 C20 125.70(16)
C17 C19 Ru1 71.41(9)
C20 C19 Ru1 118.56(12)
C19 C20 C21 104.72(15)
C22 C21 C20 104.78(15)
C23 C22 C21 125.90(16)
C23 C22 Ru1 71.62(10)
C21 C22 Ru1 118.87(12)
C22 C23 C25 116.29(16)
C22 C23 C24 121.69(16)
C25 C23 C24 121.67(16)
C22 C23 Ru1 72.56(10)
C25 C23 Ru1 68.98(9)
C24 C23 Ru1 122.94(12)
C23 C25 Ru1 74.44(10)

loop_
_geom_bond_atom_site_label_1
_geom_bond_atom_site_label_2
_geom_bond_distance
Ru1 O3 2.0953(11)
Ru1 O6 2.1132(11)
Ru1 C25 2.2064(16)
Ru1 C16 2.2262(16)
Ru1 C17 2.2674(16)
Ru1 C23 2.2770(16)
Ru1 C19 2.2845(16)
Ru1 C22 2.2891(17)
Ru1 P1 2.3919(4)
P1 C15 1.8199(17)
P1 C8 1.8328(16)
P1 C1 1.8525(16)
S1 O5 1.4409(12)
S1 O4 1.4458(12)
S1 O6 1.4955(12)
S1 C6 1.7744(17)
S2 O2 1.4387(12)
S2 O1 1.4429(12)
S2 O3 1.5012(11)
S2 C13 1.7764(16)
C1 C2 1.391(2)
C1 C6 1.415(2)
C2 C3 1.397(2)
C3 C4 1.385(2)
C3 C7 1.506(3)
C4 C5 1.386(3)
C5 C6 1.391(2)
C8 C9 1.400(2)
C8 C13 1.405(2)
C9 C10 1.396(2)
C10 C11 1.392(2)
C10 C14 1.504(2)
C11 C12 1.386(2)
C12 C13 1.386(2)
C16 C17 1.411(2)
C17 C19 1.401(2)
C17 C18 1.504(2)
C19 C20 1.515(2)
C20 C21 1.518(3)
C21 C22 1.517(3)
C22 C23 1.404(2)
C23 C25 1.408(2)
C23 C24 1.507(2)
